data_1520687
loop_
_publ_author_name
'Miklos, Ferenc'
'Csende, Ferenc'
'Stajer, Geza'
'Sohar, Pal'
'Sillanpaa, Reijo'
'Bernath, Gabor'
'Szunyog, Jozsef'

_publ_section_title
;
 Synthesis and Structure of Methanobenzocyclooctene Derivatives
;
_journal_name_full 'Acta Chemica Scandinavica'
_journal_page_first 322
_journal_page_last 327
_journal_paper_doi 10.3891/acta.chem.scand.52-0322
_journal_volume 52
_journal_year 1998
_chemical_formula_sum 'C14 H14 O3'
_chemical_formula_weight 230.259
_space_group_IT_number 2
_symmetry_cell_setting triclinic
_symmetry_Int_Tables_number 2
_symmetry_space_group_name_Hall '-P 1'
_symmetry_space_group_name_H-M 'P -1'
_cell_angle_alpha 93.97(2)
_cell_angle_beta 112.68(2)
_cell_angle_gamma 67.53(1)
_cell_formula_units_Z 2
_cell_length_a 8.526(2)
_cell_length_b 10.784(2)
_cell_length_c 7.368(2)
_cell_volume 575.2(3)
_diffrn_ambient_temperature 294
_diffrn_radiation_probe x-ray
_diffrn_radiation_type MoK\a
_diffrn_radiation_wavelength 0.71069
_exptl_absorpt_coefficient_mu 0.087
_exptl_crystal_density_diffrn 1.329
_exptl_crystal_F_000 244
_refine_ls_number_parameters 184
_refine_ls_number_reflns 1551
_refine_ls_R_factor_gt 0.043
_refine_ls_wR_factor_gt 0.037
_cod_data_source_file Acta-Chem-Scand-1998-52-322-327.cif
_cod_data_source_block 1
_cod_depositor_comments
;
No atomic coordinates in the paper, a dummy atom was added.
Coordinates said to be deposited at CCDC, no deposition
number provided.

 The dummy atom was replaced by unknown values. This is the
 standard way of marking entries in the COD that do not contain
 coordinates.

 Antanas Vaitkus,
 2016-12-06
;
_cod_database_code 1520687

loop_
_symmetry_equiv_pos_site_id
_symmetry_equiv_pos_as_xyz
1 x,y,z
2 -x,-y,-z

loop_
_atom_site_label
_atom_site_type_symbol
_atom_site_fract_x
_atom_site_fract_y
_atom_site_fract_z
_atom_site_U_iso_or_equiv
_atom_site_calc_flag
? ? ? ? ? ? ?
